data_1561890
loop_
_publ_author_name
'Wu, Wei-Ping'
'Liu, Ping'
'Liang, Yu-Tong'
'Cui, Lin'
'Xi, Zheng-Ping'
'Wang, Yao-Yu'

_publ_section_title
;
 Three luminescent d10 metal coordination polymers assembled from a
 semirigid V-shaped ligand with high selective detecting of Cu2+ ion and
 nitrobenzene
;
_journal_name_full 'Journal of Solid State Chemistry'
_journal_page_first 124
_journal_page_last 130
_journal_paper_doi 10.1016/j.jssc.2015.04.009
_journal_volume 228
_journal_year 2015
_chemical_formula_sum 'C24 H22 N4 O5 Zn'
_chemical_formula_weight 511.82
_space_group_crystal_system monoclinic
_space_group_IT_number 14
_space_group_name_Hall '-P 2ybc'
_space_group_name_H-M_alt 'P 1 21/c 1'
_atom_sites_solution_hydrogens geom
_cell_angle_alpha 90
_cell_angle_beta 99.718(2)
_cell_angle_gamma 90
_cell_formula_units_Z 4
_cell_length_a 10.0426(16)
_cell_length_b 14.643(2)
_cell_length_c 15.916(3)
_cell_measurement_reflns_used 9323
_cell_measurement_temperature 293(2)
_cell_measurement_theta_max 28.38
_cell_measurement_theta_min 2.48
_cell_volume 2306.9(7)
_computing_cell_refinement 'Bruker SAINT'
_computing_data_collection 'Bruker APEX2'
_computing_data_reduction 'Bruker SAINT'
_computing_molecular_graphics 'DIAMOND (Brandenburg, 2001)'
_computing_structure_refinement 'SHELXL-2013 (Sheldrick, 2013)'
_computing_structure_solution 'SIR92 (Altomare, 1993)'
_diffrn_ambient_temperature 293(2)
_diffrn_measured_fraction_theta_full 0.991
_diffrn_measured_fraction_theta_max 0.969
_diffrn_measurement_device_type 'Bruker APEX-II CCD'
_diffrn_measurement_method '\f and \w scans'
_diffrn_radiation_source 'sealed tube'
_diffrn_radiation_type MoK\a
_diffrn_radiation_wavelength 0.71073
_diffrn_reflns_av_R_equivalents 0.0213
_diffrn_reflns_av_unetI/netI 0.0258
_diffrn_reflns_Laue_measured_fraction_full 0.991
_diffrn_reflns_Laue_measured_fraction_max 0.969
_diffrn_reflns_limit_h_max 13
_diffrn_reflns_limit_h_min -12
_diffrn_reflns_limit_k_max 19
_diffrn_reflns_limit_k_min -15
_diffrn_reflns_limit_l_max 21
_diffrn_reflns_limit_l_min -21
_diffrn_reflns_number 13942
_diffrn_reflns_point_group_measured_fraction_full 0.991
_diffrn_reflns_point_group_measured_fraction_max 0.969
_diffrn_reflns_theta_full 25.242
_diffrn_reflns_theta_max 28.400
_diffrn_reflns_theta_min 1.902
_exptl_absorpt_coefficient_mu 1.108
_exptl_absorpt_correction_T_max 0.775
_exptl_absorpt_correction_T_min 0.724
_exptl_absorpt_correction_type multi-scan
_exptl_absorpt_process_details SADABS
_exptl_crystal_colour colorless
_exptl_crystal_density_diffrn 1.474
_exptl_crystal_description rodlike
_exptl_crystal_F_000 1056
_exptl_crystal_size_max 0.300
_exptl_crystal_size_mid 0.280
_exptl_crystal_size_min 0.230
_refine_diff_density_max 2.851
_refine_diff_density_min -0.721
_refine_diff_density_rms 0.176
_refine_ls_extinction_coef 0.021(3)
_refine_ls_extinction_expression Fc^*^=kFc[1+0.001xFc^2^\l^3^/sin(2\q)]^-1/4^
_refine_ls_extinction_method SHELXL
_refine_ls_goodness_of_fit_ref 1.125
_refine_ls_hydrogen_treatment constr
_refine_ls_matrix_type full
_refine_ls_number_parameters 310
_refine_ls_number_reflns 5620
_refine_ls_number_restraints 6
_refine_ls_restrained_S_all 1.131
_refine_ls_R_factor_all 0.0717
_refine_ls_R_factor_gt 0.0661
_refine_ls_shift/su_max 0.001
_refine_ls_shift/su_mean 0.000
_refine_ls_structure_factor_coef Fsqd
_refine_ls_weighting_details
;
 w=1/[\s^2^(Fo^2^)+(0.1642P)^2^+2.7956P]
 where P=(Fo^2^+2Fc^2^)/3
;
_refine_ls_weighting_scheme calc
_refine_ls_wR_factor_gt 0.2260
_refine_ls_wR_factor_ref 0.2384
_reflns_Friedel_coverage 0.000
_reflns_Friedel_fraction_full .
_reflns_Friedel_fraction_max .
_reflns_number_gt 4961
_reflns_number_total 5620
_reflns_threshold_expression 'I > 2\s(I)'
_cod_data_source_file 2.cif
_cod_data_source_block 2
_cod_original_cell_volume 2306.9(6)
_cod_original_sg_symbol_H-M 'P 21/c'
_cod_database_code 1561890
_shelx_space_group_comment
;
The symmetry employed for this shelxl refinement is uniquely defined
by the following loop, which should always be used as a source of
symmetry information in preference to the above space-group names.
They are only intended as comments.
;
_shelx_estimated_absorpt_t_min 0.732
_shelx_estimated_absorpt_t_max 0.785
_shelxl_version_number 2013-2

loop_
_space_group_symop_operation_xyz
'x, y, z'
'-x, y+1/2, -z+1/2'
'-x, -y, -z'
'x, -y-1/2, z-1/2'

loop_
_atom_site_label
_atom_site_type_symbol
_atom_site_fract_x
_atom_site_fract_y
_atom_site_fract_z
_atom_site_U_iso_or_equiv
_atom_site_adp_type
_atom_site_occupancy
_atom_site_site_symmetry_order
_atom_site_calc_flag
_atom_site_refinement_flags_posn
_atom_site_refinement_flags_adp
_atom_site_refinement_flags_occupancy
_atom_site_disorder_assembly
_atom_site_disorder_group
O5 O 0.9294(10) 0.1004(6) 0.8926(7) 0.163(3) Uani 1 1 d . . . . .
Zn01 Zn 0.18749(3) 0.81922(2) 0.52180(2) 0.0232(2) Uani 1 1 d . . . . .
C13 C 0.6081(5) 1.1900(3) 0.9606(4) 0.0506(11) Uani 1 1 d . . . . .
C22 C 0.0271(6) 0.9465(4) 0.6349(4) 0.0671(14) Uani 1 1 d . . . . .
H22 H -0.0257 0.9676 0.5850 0.080 Uiso 1 1 calc R U . . .
O4 O 0.6163(5) 1.2324(3) 1.0280(3) 0.0811(13) Uani 1 1 d . . . . .
C3 C -0.2127(7) 0.6679(5) 0.3465(4) 0.0748(18) Uani 1 1 d . . . . .
H3 H -0.2118 0.6486 0.4022 0.090 Uiso 1 1 calc R U . . .
O3 O 0.6916(5) 1.2011(4) 0.9108(3) 0.0768(12) Uani 1 1 d . . . . .
N4 N 0.1175(4) 0.9305(3) 0.7674(3) 0.0550(10) Uani 1 1 d . . . . .
O2 O -0.0120(5) 0.7355(4) 0.4741(3) 0.0876(15) Uani 1 1 d . U . . .
N1 N -0.2790(5) 0.4563(3) 0.0035(3) 0.0530(9) Uani 1 1 d . . . . .
O1 O 0.0734(5) 0.8176(3) 0.3833(3) 0.0788(14) Uani 1 1 d . . . . .
N2 N -0.3649(5) 0.5702(3) 0.0659(3) 0.0589(11) Uani 1 1 d . . . . .
N3 N 0.1194(4) 0.8772(3) 0.6398(3) 0.0551(10) Uani 1 1 d . . . . .
C20 C 0.1545(6) 0.9466(4) 0.8588(4) 0.0613(13) Uani 1 1 d . . . . .
H20A H 0.1765 0.8887 0.8873 0.074 Uiso 1 1 calc R U . . .
H20B H 0.0773 0.9720 0.8800 0.074 Uiso 1 1 calc R U . . .
C14 C 0.4922(5) 1.1264(3) 0.9335(3) 0.0480(9) Uani 1 1 d . . . . .
C19 C 0.2741(5) 1.0113(3) 0.8817(3) 0.0514(10) Uani 1 1 d . . . . .
C1 C -0.0135(5) 0.7626(4) 0.3999(3) 0.0538(11) Uani 1 1 d . U . . .
C15 C 0.4089(6) 1.1012(4) 0.9893(3) 0.0564(11) Uani 1 1 d . . . . .
H15 H 0.4254 1.1232 1.0449 0.068 Uiso 1 1 calc R U . . .
C18 C 0.3558(6) 1.0376(4) 0.8248(3) 0.0630(14) Uani 1 1 d . . . . .
H18 H 0.3370 1.0176 0.7686 0.076 Uiso 1 1 calc R U . . .
C2 C -0.1204(5) 0.7277(4) 0.3298(3) 0.0517(10) Uani 1 1 d . . . . .
C17 C 0.4655(6) 1.0937(4) 0.8510(3) 0.0617(13) Uani 1 1 d . . . . .
H17 H 0.5219 1.1097 0.8126 0.074 Uiso 1 1 calc R U . . .
C10 C -0.2866(6) 0.5341(4) -0.0481(4) 0.0609(13) Uani 1 1 d . . . . .
H10 H -0.2594 0.5372 -0.1011 0.073 Uiso 1 1 calc R U . . .
C16 C 0.3028(5) 1.0449(4) 0.9645(3) 0.0589(13) Uani 1 1 d . . . . .
H16 H 0.2481 1.0283 1.0036 0.071 Uiso 1 1 calc R U . . .
C9 C -0.3263(5) 0.4816(4) 0.0717(3) 0.0534(11) Uani 1 1 d . . . . .
C21 C 0.1729(5) 0.8696(3) 0.7206(3) 0.0492(10) Uani 1 1 d . . . . .
C23 C 0.0244(5) 0.9794(4) 0.7133(4) 0.0659(14) Uani 1 1 d . . . . .
H23 H -0.0301 1.0261 0.7278 0.079 Uiso 1 1 calc R U . . .
C11 C -0.3386(7) 0.6029(4) -0.0098(4) 0.0707(16) Uani 1 1 d . . . . .
H11 H -0.3541 0.6620 -0.0306 0.085 Uiso 1 1 calc R U . . .
C8 C -0.4209(6) 0.6227(4) 0.1300(4) 0.0674(15) Uani 1 1 d . . . . .
H8A H -0.4814 0.5840 0.1557 0.081 Uiso 1 1 calc R U . . .
H8B H -0.4734 0.6733 0.1024 0.081 Uiso 1 1 calc R U . . .
C12 C -0.3389(6) 0.4223(4) 0.1457(4) 0.0647(13) Uani 1 1 d . . . . .
H12A H -0.3099 0.3615 0.1350 0.097 Uiso 1 1 calc R U . . .
H12B H -0.4314 0.4209 0.1538 0.097 Uiso 1 1 calc R U . . .
H12C H -0.2835 0.4461 0.1959 0.097 Uiso 1 1 calc R U . . .
C5 C -0.1190(6) 0.7545(4) 0.2459(4) 0.0624(13) Uani 1 1 d . . . . .
H5 H -0.0537 0.7946 0.2328 0.075 Uiso 1 1 calc R U . . .
C7 C -0.3120(5) 0.6597(4) 0.1994(3) 0.0538(11) Uani 1 1 d . . . . .
C6 C -0.2185(7) 0.7193(4) 0.1819(4) 0.0654(14) Uani 1 1 d . . . . .
H6 H -0.2201 0.7376 0.1258 0.078 Uiso 1 1 calc R U . . .
C24 C 0.2788(7) 0.8044(4) 0.7586(4) 0.0679(15) Uani 1 1 d . . . . .
H24A H 0.2516 0.7434 0.7415 0.102 Uiso 1 1 calc R U . . .
H24B H 0.2915 0.8089 0.8196 0.102 Uiso 1 1 calc R U . . .
H24C H 0.3620 0.8187 0.7394 0.102 Uiso 1 1 calc R U . . .
C4 C -0.3094(7) 0.6346(6) 0.2818(4) 0.0782(19) Uani 1 1 d . . . . .
H4 H -0.3742 0.5941 0.2949 0.094 Uiso 1 1 calc R U . . .

loop_
_atom_site_aniso_label
_atom_site_aniso_U_11
_atom_site_aniso_U_22
_atom_site_aniso_U_33
_atom_site_aniso_U_23
_atom_site_aniso_U_13
_atom_site_aniso_U_12
O5 0.167(8) 0.132(6) 0.193(8) -0.062(6) 0.036(6) 0.040(6)
Zn01 0.0244(3) 0.0221(3) 0.0200(3) 0.00121(10) -0.00472(16) -0.00139(11)
C13 0.051(3) 0.043(2) 0.054(3) 0.0041(18) -0.003(2) 0.0005(17)
C22 0.053(3) 0.072(4) 0.072(4) 0.005(3) -0.002(3) 0.008(2)
O4 0.083(3) 0.083(3) 0.076(3) -0.028(2) 0.012(2) -0.026(2)
C3 0.070(4) 0.099(5) 0.053(3) 0.000(3) 0.002(3) -0.023(3)
O3 0.073(3) 0.082(3) 0.077(3) -0.009(2) 0.018(2) -0.031(2)
N4 0.052(2) 0.053(2) 0.061(2) -0.0102(18) 0.0123(19) -0.0079(17)
O2 0.089(3) 0.117(4) 0.051(2) -0.004(2) -0.007(2) -0.032(3)
N1 0.057(2) 0.050(2) 0.048(2) -0.0023(17) -0.0008(18) 0.0070(18)
O1 0.073(3) 0.084(3) 0.071(3) 0.007(2) -0.014(2) -0.024(2)
N2 0.058(2) 0.054(2) 0.058(2) -0.0114(19) -0.0110(19) 0.0088(19)
N3 0.053(2) 0.057(2) 0.053(2) 0.0007(18) 0.0028(17) 0.0004(18)
C20 0.060(3) 0.067(3) 0.061(3) -0.017(2) 0.021(2) -0.018(2)
C14 0.053(2) 0.042(2) 0.047(2) -0.0013(17) 0.0052(18) 0.0018(18)
C19 0.054(2) 0.051(2) 0.050(2) -0.0081(19) 0.0099(19) -0.0023(19)
C1 0.050(2) 0.056(3) 0.052(2) -0.007(2) -0.0013(19) 0.002(2)
C15 0.065(3) 0.061(3) 0.045(2) -0.012(2) 0.011(2) -0.005(2)
C18 0.071(3) 0.071(3) 0.047(3) -0.014(2) 0.010(2) -0.017(3)
C2 0.048(2) 0.056(3) 0.050(2) -0.007(2) 0.0029(19) 0.0028(19)
C17 0.064(3) 0.071(3) 0.052(3) -0.006(2) 0.017(2) -0.021(3)
C10 0.070(3) 0.056(3) 0.052(3) 0.001(2) -0.003(2) 0.003(2)
C16 0.057(3) 0.071(4) 0.052(3) -0.010(2) 0.019(2) -0.011(2)
C9 0.051(2) 0.055(3) 0.050(3) -0.007(2) -0.004(2) 0.003(2)
C21 0.053(2) 0.044(2) 0.050(2) -0.0030(18) 0.0077(19) -0.0057(18)
C23 0.050(3) 0.067(3) 0.079(4) -0.010(3) 0.006(2) 0.005(2)
C11 0.093(4) 0.049(3) 0.060(3) 0.003(2) -0.018(3) 0.007(3)
C8 0.056(3) 0.065(3) 0.072(3) -0.021(3) -0.013(2) 0.018(2)
C12 0.069(3) 0.063(3) 0.062(3) 0.003(3) 0.013(3) 0.006(3)
C5 0.065(3) 0.060(3) 0.057(3) 0.004(2) -0.003(2) -0.013(2)
C7 0.049(2) 0.052(2) 0.056(3) -0.013(2) -0.005(2) 0.007(2)
C6 0.076(4) 0.066(3) 0.048(3) 0.005(2) -0.006(2) -0.002(3)
C24 0.080(4) 0.068(3) 0.052(3) 0.006(2) 0.000(3) 0.019(3)
C4 0.067(4) 0.098(5) 0.068(4) -0.005(3) 0.006(3) -0.035(3)

loop_
_atom_type_symbol
_atom_type_description
_atom_type_scat_dispersion_real
_atom_type_scat_dispersion_imag
_atom_type_scat_source
C C 0.0033 0.0016 'International Tables Vol C Tables 4.2.6.8 and 6.1.1.4'
H H 0.0000 0.0000 'International Tables Vol C Tables 4.2.6.8 and 6.1.1.4'
N N 0.0061 0.0033 'International Tables Vol C Tables 4.2.6.8 and 6.1.1.4'
O O 0.0106 0.0060 'International Tables Vol C Tables 4.2.6.8 and 6.1.1.4'
Zn Zn 0.2839 1.4301 'International Tables Vol C Tables 4.2.6.8 and 6.1.1.4'

loop_
_geom_angle_atom_site_label_1
_geom_angle_atom_site_label_2
_geom_angle_atom_site_label_3
_geom_angle
_geom_angle_site_symmetry_1
_geom_angle_site_symmetry_3
N3 Zn01 N1 90.20(17) . 2
N3 Zn01 O3 96.10(17) . 2_646
N1 Zn01 O3 123.77(18) 2 2_646
N3 Zn01 O1 128.61(19) . .
N1 Zn01 O1 89.44(15) 2 .
O3 Zn01 O1 125.59(19) 2_646 .
N3 Zn01 O2 95.89(17) . .
N1 Zn01 O2 138.41(17) 2 .
O3 Zn01 O2 96.5(2) 2_646 .
O1 Zn01 O2 55.21(16) . .
O4 C13 O3 122.1(5) . .
O4 C13 C14 120.1(5) . .
O3 C13 C14 117.8(5) . .
C23 C22 N3 109.5(5) . .
C2 C3 C4 120.6(6) . .
C13 O3 Zn01 99.2(4) . 2_656
C21 N4 C23 107.6(5) . .
C21 N4 C20 127.0(5) . .
C23 N4 C20 125.3(5) . .
C1 O2 Zn01 90.8(4) . .
C9 N1 C10 105.4(5) . .
C9 N1 Zn01 127.7(4) . 2_545
C10 N1 Zn01 126.8(4) . 2_545
C1 O1 Zn01 93.3(4) . .
C9 N2 C11 107.5(5) . .
C9 N2 C8 126.5(5) . .
C11 N2 C8 125.9(5) . .
C21 N3 C22 106.2(5) . .
C21 N3 Zn01 130.4(4) . .
C22 N3 Zn01 121.8(4) . .
N4 C20 C19 113.4(4) . .
C15 C14 C17 118.8(5) . .
C15 C14 C13 120.7(4) . .
C17 C14 C13 120.5(5) . .
C18 C19 C16 118.3(5) . .
C18 C19 C20 123.3(4) . .
C16 C19 C20 118.4(4) . .
O2 C1 O1 120.6(5) . .
O2 C1 C2 119.3(5) . .
O1 C1 C2 120.1(5) . .
C16 C15 C14 120.8(5) . .
C19 C18 C17 120.1(5) . .
C3 C2 C5 119.7(5) . .
C3 C2 C1 120.6(5) . .
C5 C2 C1 119.6(5) . .
C14 C17 C18 120.7(5) . .
C11 C10 N1 109.5(5) . .
C15 C16 C19 121.3(5) . .
N1 C9 N2 110.8(5) . .
N1 C9 C12 125.7(5) . .
N2 C9 C12 123.6(5) . .
N3 C21 N4 110.4(5) . .
N3 C21 C24 127.1(5) . .
N4 C21 C24 122.5(5) . .
C22 C23 N4 106.3(5) . .
C10 C11 N2 106.8(5) . .
N2 C8 C7 112.3(5) . .
C2 C5 C6 118.2(5) . .
C6 C7 C4 118.4(5) . .
C6 C7 C8 121.6(6) . .
C4 C7 C8 120.0(6) . .
C7 C6 C5 121.7(5) . .
C7 C4 C3 121.4(6) . .

loop_
_geom_bond_atom_site_label_1
_geom_bond_atom_site_label_2
_geom_bond_distance
_geom_bond_site_symmetry_2
Zn01 N3 2.269(5) .
Zn01 N1 2.272(4) 2
Zn01 O3 2.276(4) 2_646
Zn01 O1 2.306(5) .
Zn01 O2 2.362(5) .
C13 O4 1.230(7) .
C13 O3 1.258(7) .
C13 C14 1.497(7) .
C22 C23 1.342(9) .
C22 N3 1.367(7) .
C3 C2 1.333(9) .
C3 C4 1.380(9) .
O3 Zn01 2.276(4) 2_656
N4 C21 1.342(6) .
N4 C23 1.362(7) .
N4 C20 1.459(7) .
O2 C1 1.243(7) .
N1 C9 1.309(7) .
N1 C10 1.399(7) .
N1 Zn01 2.272(4) 2_545
O1 C1 1.247(7) .
N2 C9 1.353(7) .
N2 C11 1.362(8) .
N2 C8 1.464(7) .
N3 C21 1.312(6) .
C20 C19 1.525(7) .
C14 C15 1.369(7) .
C14 C17 1.381(7) .
C19 C18 1.376(7) .
C19 C16 1.390(7) .
C1 C2 1.502(7) .
C15 C16 1.352(7) .
C18 C17 1.381(7) .
C2 C5 1.394(8) .
C10 C11 1.330(9) .
C9 C12 1.486(8) .
C21 C24 1.480(7) .
C8 C7 1.517(7) .
C5 C6 1.400(8) .
C7 C6 1.345(9) .
C7 C4 1.358(9) .

loop_
_geom_hbond_atom_site_label_D
_geom_hbond_atom_site_label_H
_geom_hbond_atom_site_label_A
_geom_hbond_distance_DH
_geom_hbond_distance_HA
_geom_hbond_distance_DA
_geom_hbond_angle_DHA
_geom_hbond_site_symmetry_A
C12 H12A O4 0.96 2.57 3.340(8) 137.5 1_444
C24 H24B O4 0.96 2.52 3.425(8) 157.2 3_677
C24 H24A O3 0.96 2.66 3.150(8) 112.4 2_646
C12 H12A O1 0.96 2.53 3.177(8) 125.1 2_545
C12 H12A O4 0.96 2.57 3.340(8) 137.5 1_444
C20 H20B O5 0.97 2.43 3.299(10) 149.5 1_465
C20 H20B O5 0.97 2.43 3.299(10) 149.5 1_465
C12 H12A O1 0.96 2.53 3.177(8) 125.1 2_545
C24 H24B O4 0.96 2.52 3.425(8) 157.2 3_677
C20 H20B O5 0.97 2.43 3.299(10) 149.5 1_465
C12 H12A O4 0.96 2.57 3.340(8) 137.5 1_444
C12 H12A O1 0.96 2.53 3.177(8) 125.1 2_545
C24 H24A O3 0.96 2.66 3.150(8) 112.4 2_646
C24 H24B O4 0.96 2.52 3.425(8) 157.2 3_677
C20 H20B O5 0.97 2.43 3.299(10) 149.5 1_465
C12 H12A O1 0.96 2.53 3.177(8) 125.1 2_545
C24 H24B O4 0.96 2.52 3.425(8) 157.2 3_677
C24 H24A O3 0.96 2.66 3.150(8) 112.4 2_646

loop_
_geom_torsion_atom_site_label_1
_geom_torsion_atom_site_label_2
_geom_torsion_atom_site_label_3
_geom_torsion_atom_site_label_4
_geom_torsion
_geom_torsion_site_symmetry_1
_geom_torsion_site_symmetry_2
_geom_torsion_site_symmetry_3
_geom_torsion_site_symmetry_4
O4 C13 O3 Zn01 -6.1(6) . . . 2_656
C14 C13 O3 Zn01 170.9(3) . . . 2_656
C23 C22 N3 C21 -0.9(7) . . . .
C23 C22 N3 Zn01 -168.2(4) . . . .
C21 N4 C20 C19 83.9(7) . . . .
C23 N4 C20 C19 -91.9(6) . . . .
O4 C13 C14 C15 -12.3(8) . . . .
O3 C13 C14 C15 170.6(5) . . . .
O4 C13 C14 C17 166.0(6) . . . .
O3 C13 C14 C17 -11.0(7) . . . .
N4 C20 C19 C18 -12.1(8) . . . .
N4 C20 C19 C16 168.4(5) . . . .
Zn01 O2 C1 O1 -2.7(6) . . . .
Zn01 O2 C1 C2 176.5(4) . . . .
Zn01 O1 C1 O2 2.8(6) . . . .
Zn01 O1 C1 C2 -176.5(4) . . . .
C17 C14 C15 C16 0.5(8) . . . .
C13 C14 C15 C16 178.9(5) . . . .
C16 C19 C18 C17 2.0(9) . . . .
C20 C19 C18 C17 -177.6(6) . . . .
C4 C3 C2 C5 -2.1(11) . . . .
C4 C3 C2 C1 -178.8(6) . . . .
O2 C1 C2 C3 -0.2(9) . . . .
O1 C1 C2 C3 179.0(6) . . . .
O2 C1 C2 C5 -177.0(6) . . . .
O1 C1 C2 C5 2.3(8) . . . .
C15 C14 C17 C18 0.8(9) . . . .
C13 C14 C17 C18 -177.6(5) . . . .
C19 C18 C17 C14 -2.0(10) . . . .
C9 N1 C10 C11 -0.4(7) . . . .
Zn01 N1 C10 C11 -175.9(4) 2_545 . . .
C14 C15 C16 C19 -0.6(9) . . . .
C18 C19 C16 C15 -0.7(9) . . . .
C20 C19 C16 C15 178.9(5) . . . .
C10 N1 C9 N2 0.8(6) . . . .
Zn01 N1 C9 N2 176.2(3) 2_545 . . .
C10 N1 C9 C12 179.9(5) . . . .
Zn01 N1 C9 C12 -4.7(8) 2_545 . . .
C11 N2 C9 N1 -0.9(6) . . . .
C8 N2 C9 N1 -179.2(5) . . . .
C11 N2 C9 C12 179.9(5) . . . .
C8 N2 C9 C12 1.7(8) . . . .
C22 N3 C21 N4 0.7(6) . . . .
Zn01 N3 C21 N4 166.5(3) . . . .
C22 N3 C21 C24 -179.7(6) . . . .
Zn01 N3 C21 C24 -13.9(8) . . . .
C23 N4 C21 N3 -0.3(6) . . . .
C20 N4 C21 N3 -176.6(5) . . . .
C23 N4 C21 C24 -179.9(5) . . . .
C20 N4 C21 C24 3.7(8) . . . .
N3 C22 C23 N4 0.7(7) . . . .
C21 N4 C23 C22 -0.3(6) . . . .
C20 N4 C23 C22 176.2(5) . . . .
N1 C10 C11 N2 -0.2(7) . . . .
C9 N2 C11 C10 0.6(6) . . . .
C8 N2 C11 C10 178.9(5) . . . .
C9 N2 C8 C7 82.5(7) . . . .
C11 N2 C8 C7 -95.5(7) . . . .
C3 C2 C5 C6 2.0(9) . . . .
C1 C2 C5 C6 178.8(5) . . . .
N2 C8 C7 C6 62.3(8) . . . .
N2 C8 C7 C4 -119.5(7) . . . .
C4 C7 C6 C5 0.9(10) . . . .
C8 C7 C6 C5 179.1(5) . . . .
C2 C5 C6 C7 -1.4(9) . . . .
C6 C7 C4 C3 -0.9(11) . . . .
C8 C7 C4 C3 -179.2(7) . . . .
C2 C3 C4 C7 1.5(12) . . . .
